data_1565021
loop_
_publ_author_name
'Qi, Feng'
'Jones, Leighton O.'
'Jiang, Kui'
'Jang, Sei-Hum'
'Kaminsky, Werner'
'Oh, Jiyeon'
'Zhang, Hongna'
'Cai, Zongwei'
'Yang, Changduk'
'Kohlstedt, Kevin L.'
'Schatz, George C.'
'Lin, Francis R.'
'Marks, Tobin J.'
'Jen, Alex K.-Y.'

_publ_section_title
;
 Regiospecific <i>N</i>-alkyl substitution tunes the molecular packing of
 high-performance non-fullerene acceptors.
;
_journal_issue 1
_journal_name_full 'Materials horizons'
_journal_page_first 403
_journal_page_last 410
_journal_paper_doi 10.1039/d1mh01127h
_journal_volume 9
_journal_year 2022
_chemical_formula_moiety 'C85 H93 F4 N9 O2 S2 Se2, C3 H6 O'
_chemical_formula_sum 'C88 H99 F4 N9 O3 S2 Se2'
_chemical_formula_weight 1628.8
_space_group_IT_number 15
_space_group_name_Hall '-C 2yc'
_space_group_name_H-M_alt 'C 1 2/c 1'
_symmetry_cell_setting monoclinic
_symmetry_Int_Tables_number 15
_symmetry_space_group_name_Hall '-C 2yc'
_symmetry_space_group_name_H-M 'C 1 2/c 1'
_atom_sites_solution_hydrogens geom
_atom_sites_solution_primary direct
_atom_sites_solution_secondary difmap
_audit_conform_dict_location ftp://ftp.iucr.org/pub/cif_core.dic
_audit_conform_dict_name cif_core.dic
_audit_conform_dict_version 2.4.3
_audit_creation_date 2021-09-16T09:47:38-00:00
_audit_creation_method 'WinGX routine CIF_UPDATE'
_audit_update_record
;
2021-09-20 deposited with the CCDC.	2021-09-30 downloaded from the CCDC.
;
_cell_angle_alpha 90
_cell_angle_beta 95.951(3)
_cell_angle_gamma 90
_cell_formula_units_Z 8
_cell_length_a 18.8244(12)
_cell_length_b 29.3244(18)
_cell_length_c 31.439(2)
_cell_measurement_reflns_used 9890
_cell_measurement_temperature 100(2)
_cell_measurement_theta_max 23.58
_cell_measurement_theta_min 2.18
_cell_measurement_wavelength 0.71073
_cell_volume 17261.2(19)
_computing_cell_refinement 'SAINT V8.34A integration software'
_computing_data_collection 'Bruker APEX2 software'
_computing_data_reduction 'SORTAV (Blessing, 1995)'
_computing_molecular_graphics 'ORTEP-3 for Windows (Farrugia, 2012)'
_computing_publication_material 'WinGX publication routines (Farrugia, 2012)'
_computing_structure_refinement 'SHELXL-2014/7 (Sheldrick, 2014)'
_computing_structure_solution 'SHELXS-2013 (Sheldrick, 2008)'
_diffrn_ambient_temperature 100(2)
_diffrn_detector 'APEX-II CCD'
_diffrn_measured_fraction_theta_full 0.998
_diffrn_measured_fraction_theta_max 0.989
_diffrn_measurement_device '\k-geometry diffractometer'
_diffrn_measurement_device_type 'Bruker APEX-II'
_diffrn_measurement_method '\f or \w oscillation scans'
_diffrn_orient_matrix_UB_11 -0.026466
_diffrn_orient_matrix_UB_12 -0.015111
_diffrn_orient_matrix_UB_13 -0.028619
_diffrn_orient_matrix_UB_21 -0.05146
_diffrn_orient_matrix_UB_22 -0.000034
_diffrn_orient_matrix_UB_23 0.001897
_diffrn_orient_matrix_UB_31 -0.013139
_diffrn_orient_matrix_UB_32 0.030571
_diffrn_orient_matrix_UB_33 -0.014144
_diffrn_radiation_monochromator graphite
_diffrn_radiation_probe x-ray
_diffrn_radiation_type MoK\a
_diffrn_radiation_wavelength 0.71073
_diffrn_reflns_av_R_equivalents 0.042
_diffrn_reflns_av_unetI/netI 0.0633
_diffrn_reflns_Laue_measured_fraction_full 0.998
_diffrn_reflns_Laue_measured_fraction_max 0.989
_diffrn_reflns_limit_h_max 25
_diffrn_reflns_limit_h_min -25
_diffrn_reflns_limit_k_max 39
_diffrn_reflns_limit_k_min -39
_diffrn_reflns_limit_l_max 41
_diffrn_reflns_limit_l_min -41
_diffrn_reflns_number 42450
_diffrn_reflns_point_group_measured_fraction_full 0.998
_diffrn_reflns_point_group_measured_fraction_max 0.989
_diffrn_reflns_theta_full 25
_diffrn_reflns_theta_max 28.466
_diffrn_reflns_theta_min 1.29
_diffrn_source 'sealed x-ray tube'
_diffrn_standards_number 0
_exptl_absorpt_coefficient_mu 0.966
_exptl_absorpt_correction_T_max 0.746
_exptl_absorpt_correction_T_min 0.617
_exptl_absorpt_correction_type multi-scan
_exptl_absorpt_process_details
;
SADABS-2012/1 - Bruker AXS area detector scaling and absorption correction
;
_exptl_crystal_colour black
_exptl_crystal_density_diffrn 1.254
_exptl_crystal_density_method 'not measured'
_exptl_crystal_description prism
_exptl_crystal_F_000 6800
_exptl_crystal_size_max 0.4
_exptl_crystal_size_mid 0.37
_exptl_crystal_size_min 0.2
_refine_diff_density_max 1.03
_refine_diff_density_min -0.742
_refine_diff_density_rms 0.1
_refine_ls_extinction_method none
_refine_ls_goodness_of_fit_ref 1.03
_refine_ls_hydrogen_treatment constr
_refine_ls_matrix_type full
_refine_ls_number_constraints 0
_refine_ls_number_parameters 1026
_refine_ls_number_reflns 21585
_refine_ls_number_restraints 484
_refine_ls_restrained_S_all 1.033
_refine_ls_R_factor_all 0.1362
_refine_ls_R_factor_gt 0.0702
_refine_ls_shift/su_max 0.001
_refine_ls_shift/su_mean 0
_refine_ls_structure_factor_coef Fsqd
_refine_ls_weighting_details 'w=1/[\s^2^(Fo^2^)+(0.1187P)^2^+57.1792P] where P=(Fo^2^+2Fc^2^)/3'
_refine_ls_weighting_scheme calc
_refine_ls_wR_factor_gt 0.1925
_refine_ls_wR_factor_ref 0.2391
_reflns_Friedel_coverage 0
_reflns_number_gt 12296
_reflns_number_total 21585
_reflns_threshold_expression 'I > 2\s(I)'
_cod_data_source_file d1mh01127h2.cif
_cod_data_source_block AN6SBO-4F
_cod_depositor_comments 'Adding full bibliography for 1565020--1565022.cif.'
_cod_original_cell_volume 17261(2)
_cod_original_sg_symbol_H-M 'C 2/c'
_cod_database_code 1565021
_shelx_estimated_absorpt_t_min 0.699
_shelx_estimated_absorpt_t_max 0.83

loop_
_symmetry_equiv_pos_as_xyz
'x, y, z'
'-x, y, -z+1/2'
'x+1/2, y+1/2, z'
'-x+1/2, y+1/2, -z+1/2'
'-x, -y, -z'
'x, -y, z-1/2'
'-x+1/2, -y+1/2, -z'
'x+1/2, -y+1/2, z-1/2'

loop_
_atom_site_label
_atom_site_type_symbol
_atom_site_fract_x
_atom_site_fract_y
_atom_site_fract_z
_atom_site_U_iso_or_equiv
_atom_site_adp_type
_atom_site_occupancy
_atom_site_site_symmetry_order
_atom_site_calc_flag
_atom_site_refinement_flags_posn
_atom_site_refinement_flags_adp
_atom_site_refinement_flags_occupancy
_atom_site_disorder_assembly
_atom_site_disorder_group
C1 C 0.9309(2) 0.40456(16) 0.27850(14) 0.0412(9) Uani 1 1 d . U . . .
C2 C 0.9102(2) 0.35891(17) 0.26950(15) 0.0418(9) Uani 1 1 d . U . . .
C3 C 0.8494(2) 0.34926(17) 0.24003(14) 0.0405(8) Uani 1 1 d . U . . .
C4 C 0.9369(2) 0.31683(16) 0.28499(15) 0.0418(9) Uani 1 1 d . U . . .
C5 C 0.8920(2) 0.28286(17) 0.26711(15) 0.0425(9) Uani 1 1 d . U . . .
C6 C 0.9146(2) 0.23921(16) 0.28010(14) 0.0403(9) Uani 1 1 d . U . . .
C7 C 0.9785(2) 0.24131(16) 0.30824(14) 0.0392(8) Uani 1 1 d . U . . .
C8 C 1.0093(2) 0.20066(17) 0.32257(14) 0.0403(8) Uani 1 1 d . U . . .
C9 C 0.9712(2) 0.16199(16) 0.30602(14) 0.0395(8) Uani 1 1 d . U . . .
C10 C 0.9968(2) 0.11832(16) 0.31588(14) 0.0386(8) Uani 1 1 d . U . . .
H10 H 1.0395 0.1184 0.3349 0.046 Uiso 1 1 calc R U . . .
C11 C 0.9737(2) 0.07448(16) 0.30409(13) 0.0382(7) Uani 1 1 d . U . . .
C12 C 0.9111(2) 0.06287(17) 0.27403(14) 0.0394(8) Uani 1 1 d . U . . .
C13 C 0.9087(3) 0.01256(17) 0.27070(14) 0.0403(8) Uani 1 1 d . U . . .
C14 C 0.8585(3) -0.01396(17) 0.24662(14) 0.0415(8) Uani 1 1 d . U . . .
H14 H 0.8205 -0.0008 0.2285 0.05 Uiso 1 1 calc R U . . .
C15 C 0.8667(3) -0.05985(18) 0.25038(15) 0.0461(9) Uani 1 1 d . U . . .
C16 C 0.9221(3) -0.07879(18) 0.27620(16) 0.0492(10) Uani 1 1 d . U . . .
C17 C 0.9726(3) -0.05282(17) 0.30039(15) 0.0452(9) Uani 1 1 d . U . . .
H17 H 1.0103 -0.0665 0.3183 0.054 Uiso 1 1 calc R U . . .
C18 C 0.9656(2) -0.00600(17) 0.29728(14) 0.0391(7) Uani 1 1 d . U . . .
C19 C 1.0081(2) 0.03201(16) 0.31831(13) 0.0380(7) Uani 1 1 d . U . . .
C20 C 1.0690(3) 0.02562(17) 0.34578(14) 0.0430(8) Uani 1 1 d . U . . .
C21 C 1.1097(3) 0.06182(17) 0.36759(14) 0.0424(9) Uani 1 1 d . U . . .
C22 C 1.0989(3) -0.01814(18) 0.35640(15) 0.0451(10) Uani 1 1 d . U . . .
C23 C 0.8923(2) 0.44063(16) 0.25892(15) 0.0403(8) Uani 1 1 d . U . . .
C24 C 0.8328(2) 0.43130(17) 0.22765(15) 0.0409(8) Uani 1 1 d . U . . .
C25 C 0.8134(2) 0.38635(16) 0.21704(14) 0.0390(8) Uani 1 1 d . U . . .
C26 C 0.7882(2) 0.45982(16) 0.20116(15) 0.0397(8) Uani 1 1 d . U . . .
C27 C 0.7429(2) 0.43244(16) 0.17478(14) 0.0389(8) Uani 1 1 d . U . . .
C28 C 0.6947(2) 0.45742(16) 0.14658(14) 0.0381(8) Uani 1 1 d . U . . .
C29 C 0.7050(2) 0.50377(16) 0.15224(14) 0.0393(8) Uani 1 1 d . U . . .
C30 C 0.6576(2) 0.53341(17) 0.12835(14) 0.0399(7) Uani 1 1 d . U . . .
C31 C 0.6053(2) 0.51018(17) 0.10227(13) 0.0399(8) Uani 1 1 d . U . . .
C32 C 0.5516(2) 0.53379(18) 0.07680(13) 0.0421(9) Uani 1 1 d . U . . .
H32 H 0.5593 0.5658 0.0765 0.051 Uiso 1 1 calc R U . . .
C33 C 0.4906(3) 0.52063(18) 0.05231(15) 0.0458(8) Uani 1 1 d . U . . .
C34 C 0.4600(3) 0.47507(19) 0.04871(15) 0.0471(9) Uani 1 1 d . U . . .
C35 C 0.3856(3) 0.4794(2) 0.02816(16) 0.0519(9) Uani 1 1 d . U . . .
C36 C 0.3357(3) 0.4455(2) 0.01982(19) 0.0614(11) Uani 1 1 d . U . . .
H36 H 0.3457 0.4145 0.0271 0.074 Uiso 1 1 calc R U . . .
C37 C 0.2696(3) 0.4593(2) 0.0000(2) 0.0690(14) Uani 1 1 d . U . . .
C38 C 0.2566(3) 0.5044(2) -0.01060(19) 0.0673(13) Uani 1 1 d . U . . .
C39 C 0.3066(3) 0.5382(2) -0.00292(18) 0.0630(12) Uani 1 1 d . U . . .
H39 H 0.2969 0.5689 -0.011 0.076 Uiso 1 1 calc R U . . .
C40 C 0.3728(3) 0.5248(2) 0.01750(15) 0.0513(9) Uani 1 1 d . U . . .
C41 C 0.4383(3) 0.55217(18) 0.02975(14) 0.0463(8) Uani 1 1 d . U . . .
C42 C 0.4481(3) 0.5959(2) 0.02029(16) 0.0553(10) Uani 1 1 d . U . . .
C43 C 0.5158(3) 0.61829(19) 0.02706(18) 0.0574(12) Uani 1 1 d . U . . .
C44 C 0.3930(3) 0.6248(2) -0.0001(2) 0.0722(16) Uani 1 1 d . U . . .
C45 C 0.7713(3) 0.2751(3) 0.2308(3) 0.0495(12) Uani 0.703(5) 1 d D U P A 1
H45A H 0.7788 0.2438 0.2422 0.059 Uiso 0.703(5) 1 calc R U P A 1
H45B H 0.7578 0.2731 0.1996 0.059 Uiso 0.703(5) 1 calc R U P A 1
C46 C 0.7118(5) 0.2983(4) 0.2522(3) 0.0647(13) Uani 0.703(5) 1 d D U P A 1
H46 H 0.7012 0.3279 0.2371 0.078 Uiso 0.703(5) 1 calc R U P A 1
C47 C 0.7322(6) 0.3092(3) 0.2996(3) 0.0723(15) Uani 0.703(5) 1 d D U P A 1
H47A H 0.7757 0.3283 0.3018 0.087 Uiso 0.703(5) 1 calc R U P A 1
H47B H 0.6934 0.3278 0.3097 0.087 Uiso 0.703(5) 1 calc R U P A 1
C48 C 0.7455(6) 0.2701(4) 0.3290(3) 0.0885(19) Uani 0.703(5) 1 d D U P A 1
H48A H 0.7795 0.2489 0.3172 0.106 Uiso 0.703(5) 1 calc R U P A 1
H48B H 0.7002 0.2534 0.3308 0.106 Uiso 0.703(5) 1 calc R U P A 1
C49 C 0.7751(7) 0.2844(4) 0.3726(3) 0.099(2) Uani 0.703(5) 1 d D U P A 1
H49A H 0.7428 0.308 0.3822 0.119 Uiso 0.703(5) 1 calc R U P A 1
H49B H 0.7717 0.2577 0.3917 0.119 Uiso 0.703(5) 1 calc R U P A 1
C50 C 0.8475(8) 0.3019(7) 0.3805(5) 0.158(6) Uani 0.703(5) 1 d D U P A 1
H50A H 0.8578 0.3095 0.4108 0.238 Uiso 0.703(5) 1 calc R U P A 1
H50B H 0.8813 0.2787 0.3727 0.238 Uiso 0.703(5) 1 calc R U P A 1
H50C H 0.8522 0.3293 0.3632 0.238 Uiso 0.703(5) 1 calc R U P A 1
C51 C 0.6431(5) 0.2691(3) 0.2460(3) 0.0609(18) Uani 0.703(5) 1 d D U P A 1
H51A H 0.6524 0.2397 0.2611 0.073 Uiso 0.703(5) 1 calc R U P A 1
H51B H 0.6051 0.285 0.2598 0.073 Uiso 0.703(5) 1 calc R U P A 1
C52 C 0.6160(8) 0.2593(5) 0.2004(4) 0.084(3) Uani 0.703(5) 1 d D U P A 1
H52A H 0.6525 0.242 0.1866 0.1 Uiso 0.703(5) 1 calc R U P A 1
H52B H 0.6074 0.2884 0.1847 0.1 Uiso 0.703(5) 1 calc R U P A 1
C53 C 0.5462(7) 0.2317(6) 0.1979(4) 0.093(3) Uani 0.703(5) 1 d D U P A 1
H53A H 0.5538 0.2049 0.217 0.112 Uiso 0.703(5) 1 calc R U P A 1
H53B H 0.5088 0.2508 0.2088 0.112 Uiso 0.703(5) 1 calc R U P A 1
C54 C 0.5196(8) 0.2153(6) 0.1539(5) 0.126(4) Uani 0.703(5) 1 d D U P A 1
H54A H 0.5146 0.2421 0.1346 0.151 Uiso 0.703(5) 1 calc R U P A 1
H54B H 0.5565 0.1952 0.1436 0.151 Uiso 0.703(5) 1 calc R U P A 1
C55 C 0.4510(8) 0.1904(6) 0.1496(5) 0.144(3) Uani 0.703(5) 1 d D U P A 1
H55A H 0.4131 0.2118 0.1563 0.173 Uiso 0.703(5) 1 calc R U P A 1
H55B H 0.4403 0.1813 0.1193 0.173 Uiso 0.703(5) 1 calc R U P A 1
C56 C 0.4466(11) 0.1498(7) 0.1761(7) 0.212(6) Uani 0.703(5) 1 d D U P A 1
H56A H 0.3989 0.1363 0.1705 0.319 Uiso 0.703(5) 1 calc R U P A 1
H56B H 0.4826 0.1276 0.1692 0.319 Uiso 0.703(5) 1 calc R U P A 1
H56C H 0.4552 0.1582 0.2063 0.319 Uiso 0.703(5) 1 calc R U P A 1
C145 C 0.7668(6) 0.2820(8) 0.2262(7) 0.0495(12) Uani 0.297(5) 1 d D U P A 2
H14A H 0.7734 0.2486 0.2253 0.059 Uiso 0.297(5) 1 calc R U P A 2
H14B H 0.7533 0.292 0.1963 0.059 Uiso 0.297(5) 1 calc R U P A 2
C146 C 0.7028(11) 0.2907(10) 0.2505(7) 0.0647(13) Uani 0.297(5) 1 d D U P A 2
H146 H 0.6815 0.3201 0.2393 0.078 Uiso 0.297(5) 1 calc R U P A 2
C147 C 0.7214(12) 0.2972(10) 0.2983(6) 0.0723(15) Uani 0.297(5) 1 d D U P A 2
H14C H 0.7397 0.2679 0.3108 0.087 Uiso 0.297(5) 1 calc R U P A 2
H14D H 0.7605 0.3198 0.3028 0.087 Uiso 0.297(5) 1 calc R U P A 2
C148 C 0.6607(12) 0.3127(9) 0.3218(6) 0.0885(19) Uani 0.297(5) 1 d D U P A 2
H14E H 0.6368 0.3384 0.3057 0.106 Uiso 0.297(5) 1 calc R U P A 2
H14F H 0.6256 0.2875 0.3213 0.106 Uiso 0.297(5) 1 calc R U P A 2
C149 C 0.6780(14) 0.3274(10) 0.3669(7) 0.099(2) Uani 0.297(5) 1 d D U P A 2
H14G H 0.6443 0.3112 0.3838 0.119 Uiso 0.297(5) 1 calc R U P A 2
H14H H 0.6659 0.3602 0.368 0.119 Uiso 0.297(5) 1 calc R U P A 2
C150 C 0.7502(17) 0.3222(16) 0.3906(11) 0.158(6) Uani 0.297(5) 1 d D U P A 2
H15A H 0.7496 0.3341 0.4197 0.238 Uiso 0.297(5) 1 calc R U P A 2
H15B H 0.7634 0.2899 0.3919 0.238 Uiso 0.297(5) 1 calc R U P A 2
H15C H 0.7851 0.3393 0.3759 0.238 Uiso 0.297(5) 1 calc R U P A 2
C151 C 0.6451(10) 0.2541(9) 0.2403(7) 0.0609(18) Uani 0.297(5) 1 d D U P A 2
H15D H 0.6657 0.2245 0.2503 0.073 Uiso 0.297(5) 1 calc R U P A 2
H15E H 0.6056 0.2609 0.2578 0.073 Uiso 0.297(5) 1 calc R U P A 2
C152 C 0.6136(19) 0.2481(14) 0.1955(8) 0.084(3) Uani 0.297(5) 1 d D U P A 2
H15F H 0.6495 0.2329 0.1795 0.1 Uiso 0.297(5) 1 calc R U P A 2
H15G H 0.6046 0.2787 0.1828 0.1 Uiso 0.297(5) 1 calc R U P A 2
C153 C 0.5435(16) 0.2204(15) 0.1888(9) 0.093(3) Uani 0.297(5) 1 d D U P A 2
H15H H 0.5456 0.1957 0.2103 0.112 Uiso 0.297(5) 1 calc R U P A 2
H15I H 0.5034 0.2408 0.1942 0.112 Uiso 0.297(5) 1 calc R U P A 2
C154 C 0.5274(16) 0.1998(14) 0.1457(11) 0.126(4) Uani 0.297(5) 1 d D U P A 2
H15J H 0.5679 0.2104 0.1306 0.151 Uiso 0.297(5) 1 calc R U P A 2
H15K H 0.5369 0.1671 0.1514 0.151 Uiso 0.297(5) 1 calc R U P A 2
C155 C 0.4700(16) 0.1985(14) 0.1123(10) 0.144(3) Uani 0.297(5) 1 d D U P A 2
H15L H 0.491 0.185 0.0876 0.173 Uiso 0.297(5) 1 calc R U P A 2
H15M H 0.4605 0.2309 0.1048 0.173 Uiso 0.297(5) 1 calc R U P A 2
C156 C 0.3987(19) 0.1776(18) 0.1113(16) 0.212(6) Uani 0.297(5) 1 d D U P A 2
H15N H 0.372 0.1829 0.0833 0.319 Uiso 0.297(5) 1 calc R U P A 2
H15O H 0.4037 0.1447 0.1162 0.319 Uiso 0.297(5) 1 calc R U P A 2
H15P H 0.3728 0.1911 0.1336 0.319 Uiso 0.297(5) 1 calc R U P A 2
C57 C 1.0785(3) 0.19902(18) 0.35150(15) 0.0455(8) Uani 1 1 d . U . . .
H57A H 1.1064 0.2268 0.3467 0.055 Uiso 1 1 calc R U . . .
H57B H 1.1066 0.1725 0.3433 0.055 Uiso 1 1 calc R U . . .
C58 C 1.0696(3) 0.19558(18) 0.39888(15) 0.0502(11) Uani 1 1 d . U . . .
H58A H 1.0429 0.1673 0.4038 0.06 Uiso 1 1 calc R U . . .
H58B H 1.1175 0.1928 0.415 0.06 Uiso 1 1 calc R U . . .
C59 C 1.0311(3) 0.23557(19) 0.41674(16) 0.0543(11) Uani 1 1 d . U . . .
H59A H 0.98 0.234 0.4056 0.065 Uiso 1 1 calc R U . . .
H59B H 1.0507 0.2641 0.4059 0.065 Uiso 1 1 calc R U . . .
C60 C 1.0363(3) 0.2380(2) 0.46532(17) 0.0601(13) Uani 1 1 d . U . . .
H60A H 1.0184 0.209 0.4764 0.072 Uiso 1 1 calc R U . . .
H60B H 1.0872 0.2411 0.4766 0.072 Uiso 1 1 calc R U . . .
C61 C 0.9949(5) 0.2770(3) 0.4819(2) 0.096(2) Uani 1 1 d . U . . .
H61A H 1.0129 0.3059 0.4707 0.115 Uiso 1 1 calc R U . . .
H61B H 0.9442 0.2739 0.4704 0.115 Uiso 1 1 calc R U . . .
C62 C 0.9988(6) 0.2802(3) 0.5287(2) 0.111(3) Uani 1 1 d . U . . .
H62A H 0.9705 0.3063 0.5366 0.166 Uiso 1 1 calc R U . . .
H62B H 0.9797 0.2522 0.5402 0.166 Uiso 1 1 calc R U . . .
H62C H 1.0486 0.2842 0.5405 0.166 Uiso 1 1 calc R U . . .
C63 C 0.7401(2) 0.35185(16) 0.15075(15) 0.0471(8) Uani 1 1 d D U . . .
H63A H 0.7008 0.3634 0.1302 0.057 Uiso 1 1 calc R U . . .
H63B H 0.7227 0.3241 0.1642 0.057 Uiso 1 1 calc R U . . .
C64 C 0.8031(3) 0.33905(19) 0.12629(17) 0.0556(10) Uani 1 1 d D U . . .
H64 H 0.8377 0.3219 0.1466 0.067 Uiso 1 1 calc R U . . .
C65 C 0.8425(3) 0.38001(19) 0.11123(18) 0.0580(11) Uani 1 1 d D U . . .
H65A H 0.8076 0.3985 0.0929 0.07 Uiso 1 1 calc R U . . .
H65B H 0.8582 0.3987 0.1367 0.07 Uiso 1 1 calc R U . . .
C66 C 0.9056(3) 0.3729(2) 0.0874(2) 0.0667(14) Uani 1 1 d D U . . .
H66A H 0.8891 0.3581 0.0598 0.08 Uiso 1 1 calc R U . . .
H66B H 0.938 0.3512 0.1038 0.08 Uiso 1 1 calc R U . . .
C67 C 0.9480(4) 0.4138(3) 0.0781(2) 0.0804(18) Uani 1 1 d D U . . .
H67A H 0.9621 0.4297 0.1055 0.096 Uiso 1 1 calc R U . . .
H67B H 0.9166 0.4346 0.06 0.096 Uiso 1 1 calc R U . . .
C68 C 1.0142(5) 0.4055(3) 0.0564(4) 0.136(4) Uani 1 1 d D U . . .
H68A H 1.0377 0.4347 0.0519 0.204 Uiso 1 1 calc R U . . .
H68B H 1.0468 0.3858 0.0743 0.204 Uiso 1 1 calc R U . . .
H68C H 1.0012 0.3907 0.0287 0.204 Uiso 1 1 calc R U . . .
C69 C 0.7795(3) 0.30640(17) 0.08902(16) 0.0567(11) Uani 1 1 d D U . . .
H69A H 0.7468 0.3233 0.0679 0.068 Uiso 1 1 calc R U . . .
H69B H 0.8224 0.2983 0.0748 0.068 Uiso 1 1 calc R U . . .
C70 C 0.7436(3) 0.26346(18) 0.09964(16) 0.0598(12) Uani 1 1 d D U . . .
H70A H 0.6982 0.2709 0.1114 0.072 Uiso 1 1 calc R U . . .
H70B H 0.7744 0.2469 0.122 0.072 Uiso 1 1 calc R U . . .
C71 C 0.7282(3) 0.23287(18) 0.06084(17) 0.0646(14) Uani 1 1 d D U . . .
H71A H 0.6919 0.2478 0.0404 0.078 Uiso 1 1 calc R U . . .
H71B H 0.7724 0.2297 0.0465 0.078 Uiso 1 1 calc R U . . .
C72 C 0.7020(4) 0.1863(2) 0.0707(2) 0.0783(17) Uani 1 1 d D U . . .
H72A H 0.7385 0.1709 0.0907 0.094 Uiso 1 1 calc R U . . .
H72B H 0.658 0.1892 0.0853 0.094 Uiso 1 1 calc R U . . .
C73 C 0.6871(6) 0.1585(3) 0.0332(3) 0.122(3) Uani 1 1 d D U . . .
H73A H 0.7295 0.1584 0.017 0.147 Uiso 1 1 calc R U . . .
H73B H 0.647 0.1723 0.0146 0.147 Uiso 1 1 calc R U . . .
C74 C 0.6684(7) 0.1108(4) 0.0427(5) 0.177(5) Uani 1 1 d D U . . .
H74A H 0.6589 0.0937 0.0159 0.266 Uiso 1 1 calc R U . . .
H74B H 0.7083 0.0966 0.0605 0.266 Uiso 1 1 calc R U . . .
H74C H 0.6258 0.1105 0.0581 0.266 Uiso 1 1 calc R U . . .
C75 C 0.6670(3) 0.58397(17) 0.13188(15) 0.0464(9) Uani 1 1 d . U . . .
H75A H 0.6859 0.5917 0.1616 0.056 Uiso 1 1 calc R U . . .
H75B H 0.6199 0.5989 0.1258 0.056 Uiso 1 1 calc R U . . .
C76 C 0.7175(3) 0.60269(19) 0.10138(19) 0.0564(12) Uani 1 1 d . U . . .
H76A H 0.7627 0.5851 0.105 0.068 Uiso 1 1 calc R U . . .
H76B H 0.6958 0.5982 0.0716 0.068 Uiso 1 1 calc R U . . .
C77 C 0.7343(5) 0.6530(2) 0.1084(3) 0.088(2) Uani 1 1 d . U . . .
H77A H 0.689 0.6704 0.1054 0.105 Uiso 1 1 calc R U . . .
H77B H 0.757 0.6574 0.1379 0.105 Uiso 1 1 calc R U . . .
C78 C 0.7833(5) 0.6719(3) 0.0773(3) 0.105(3) Uani 1 1 d . U . . .
H78A H 0.8047 0.7007 0.0891 0.126 Uiso 1 1 calc R U . . .
H78B H 0.8226 0.65 0.0748 0.126 Uiso 1 1 calc R U . . .
C79 C 0.7474(6) 0.6810(3) 0.0343(3) 0.115(3) Uani 1 1 d . U . . .
H79A H 0.7089 0.7036 0.0368 0.138 Uiso 1 1 calc R U . . .
H79B H 0.7245 0.6524 0.023 0.138 Uiso 1 1 calc R U . . .
C80 C 0.7965(7) 0.6989(6) 0.0018(4) 0.216(8) Uani 1 1 d . U . . .
H80A H 0.7684 0.704 -0.0258 0.324 Uiso 1 1 calc R U . . .
H80B H 0.8184 0.7277 0.0121 0.324 Uiso 1 1 calc R U . . .
H80C H 0.834 0.6764 -0.0017 0.324 Uiso 1 1 calc R U . . .
C181 C 1.021(2) 0.5026(11) 0.3222(11) 0.0516(13) Uani 0.297(5) 1 d D U P A 2
H81A H 1.0653 0.4885 0.336 0.062 Uiso 0.297(5) 1 calc R U P A 2
H81B H 1.0348 0.5242 0.3003 0.062 Uiso 0.297(5) 1 calc R U P A 2
C182 C 0.9868(14) 0.5287(9) 0.3549(10) 0.065(3) Uani 0.297(5) 1 d D U P A 2
H82A H 0.9745 0.5075 0.3776 0.078 Uiso 0.297(5) 1 calc R U P A 2
H82B H 0.9419 0.5424 0.3415 0.078 Uiso 0.297(5) 1 calc R U P A 2
C183 C 1.0348(12) 0.5662(8) 0.3751(7) 0.087(3) Uani 0.297(5) 1 d D U P A 2
H83A H 1.0789 0.5521 0.3892 0.105 Uiso 0.297(5) 1 calc R U P A 2
H83B H 1.0488 0.5864 0.3521 0.105 Uiso 0.297(5) 1 calc R U P A 2
C184 C 1.0011(14) 0.5947(11) 0.4073(9) 0.133(3) Uani 0.297(5) 1 d D U P A 2
H84A H 0.9812 0.6228 0.3933 0.16 Uiso 0.297(5) 1 calc R U P A 2
H84B H 0.9613 0.5775 0.4179 0.16 Uiso 0.297(5) 1 calc R U P A 2
C185 C 1.0519(19) 0.6069(15) 0.4429(8) 0.167(5) Uani 0.297(5) 1 d D U P A 2
H85A H 1.0282 0.6254 0.4632 0.25 Uiso 0.297(5) 1 calc R U P A 2
H85B H 1.0711 0.5791 0.4572 0.25 Uiso 0.297(5) 1 calc R U P A 2
H85C H 1.091 0.6244 0.4326 0.25 Uiso 0.297(5) 1 calc R U P A 2
C81 C 1.0267(8) 0.4973(5) 0.3235(4) 0.0516(13) Uani 0.703(5) 1 d D U P A 1
H18A H 1.0397 0.5216 0.3038 0.062 Uiso 0.703(5) 1 calc R U P A 1
H18B H 1.0707 0.4804 0.3336 0.062 Uiso 0.703(5) 1 calc R U P A 1
C82 C 0.9969(5) 0.5185(3) 0.3605(4) 0.065(3) Uani 0.703(5) 1 d D U P A 1
H18C H 0.9779 0.4943 0.3782 0.078 Uiso 0.703(5) 1 calc R U P A 1
H18D H 0.9566 0.5386 0.3501 0.078 Uiso 0.703(5) 1 calc R U P A 1
C83 C 1.0522(5) 0.5462(4) 0.3882(3) 0.087(3) Uani 0.703(5) 1 d D U P A 1
H18E H 1.0907 0.5254 0.4002 0.105 Uiso 0.703(5) 1 calc R U P A 1
H18F H 1.0739 0.5686 0.3699 0.105 Uiso 0.703(5) 1 calc R U P A 1
C84 C 1.0229(8) 0.5711(4) 0.4243(4) 0.133(3) Uani 0.703(5) 1 d D U P A 1
H18G H 1.0572 0.595 0.4352 0.16 Uiso 0.703(5) 1 calc R U P A 1
H18H H 0.9776 0.5862 0.4135 0.16 Uiso 0.703(5) 1 calc R U P A 1
C85 C 1.0102(10) 0.5408(6) 0.4586(4) 0.167(5) Uani 0.703(5) 1 d D U P A 1
H18I H 0.9911 0.5581 0.4815 0.25 Uiso 0.703(5) 1 calc R U P A 1
H18J H 0.9756 0.5174 0.4479 0.25 Uiso 0.703(5) 1 calc R U P A 1
H18K H 1.0551 0.5261 0.4697 0.25 Uiso 0.703(5) 1 calc R U P A 1
O3 O 0.7683(4) 0.5091(3) 0.3250(2) 0.132(2) Uani 1 1 d . U . . .
C86 C 0.8096(5) 0.4353(4) 0.3546(3) 0.121(3) Uani 1 1 d . U . . .
H86A H 0.826 0.4245 0.3834 0.181 Uiso 1 1 calc R U . . .
H86B H 0.7673 0.418 0.3433 0.181 Uiso 1 1 calc R U . . .
H86C H 0.8476 0.4311 0.3359 0.181 Uiso 1 1 calc R U . . .
C87 C 0.7900(4) 0.4876(4) 0.3564(3) 0.104(2) Uani 1 1 d . U . . .
C88 C 0.7963(5) 0.5064(4) 0.3998(3) 0.132(3) Uani 1 1 d . U . . .
H88A H 0.815 0.483 0.4202 0.199 Uiso 1 1 calc R U . . .
H88B H 0.829 0.5325 0.4014 0.199 Uiso 1 1 calc R U . . .
H88C H 0.7492 0.5163 0.4068 0.199 Uiso 1 1 calc R U . . .
N1 N 0.9755(2) 0.46606(14) 0.30036(13) 0.0466(8) Uani 1 1 d . U . . .
N2 N 0.9844(2) 0.42174(14) 0.30510(12) 0.0430(8) Uani 1 1 d . U . . .
N3 N 0.8377(2) 0.30204(14) 0.23961(13) 0.0456(7) Uani 1 1 d D U . . .
N4 N 1.1427(2) 0.08909(16) 0.38689(14) 0.0555(11) Uani 1 1 d . U . . .
N5 N 1.1243(3) -0.05242(16) 0.36570(15) 0.0574(11) Uani 1 1 d . U . . .
N6 N 0.9209(2) 0.48045(14) 0.27318(13) 0.0433(8) Uani 1 1 d . U . . .
N7 N 0.7573(2) 0.38670(13) 0.18421(12) 0.0405(6) Uani 1 1 d D U . . .
N8 N 0.5690(3) 0.63684(18) 0.03211(19) 0.0735(14) Uani 1 1 d . U . . .
N9 N 0.3500(4) 0.6476(2) -0.0161(2) 0.115(3) Uani 1 1 d . U . . .
O1 O 0.86782(17) 0.08948(12) 0.25536(10) 0.0463(8) Uani 1 1 d . . . . .
O2 O 0.48846(19) 0.43882(12) 0.06040(11) 0.0532(9) Uani 1 1 d . . . . .
F1 F 0.82094(16) -0.08798(10) 0.22749(10) 0.0569(8) Uani 1 1 d . . . . .
F2 F 0.92753(18) -0.12445(10) 0.27790(11) 0.0656(9) Uani 1 1 d . . . . .
F3 F 0.21708(19) 0.42853(15) -0.00814(14) 0.0912(12) Uani 1 1 d . . . . .
F4 F 0.19152(19) 0.51483(15) -0.03015(13) 0.0934(13) Uani 1 1 d . . . . .
S1 S 1.00832(6) 0.29723(4) 0.31873(4) 0.0444(3) Uani 1 1 d . . . . .
S2 S 0.77436(6) 0.51746(4) 0.19208(4) 0.0418(3) Uani 1 1 d . . . . .
Se1 Se 0.88800(2) 0.17865(2) 0.26953(2) 0.03968(13) Uani 1 1 d . . . . .
Se2 Se 0.61607(2) 0.44532(2) 0.10704(2) 0.04021(14) Uani 1 1 d . . . . .

loop_
_atom_site_aniso_label
_atom_site_aniso_U_11
_atom_site_aniso_U_22
_atom_site_aniso_U_33
_atom_site_aniso_U_23
_atom_site_aniso_U_13
_atom_site_aniso_U_12
C1 0.036(2) 0.0497(8) 0.037(2) 0.0031(16) -0.0026(13) -0.0018(13)
C2 0.031(2) 0.0496(8) 0.043(2) 0.0061(16) -0.0046(13) -0.0028(13)
C3 0.033(2) 0.0497(9) 0.038(2) 0.0052(14) -0.0037(12) -0.0015(12)
C4 0.034(2) 0.0503(9) 0.039(2) 0.0096(17) -0.0056(14) -0.0055(13)
C5 0.0345(18) 0.0501(8) 0.041(2) 0.0083(17) -0.0061(14) -0.0046(13)
C6 0.0327(19) 0.0501(9) 0.036(2) 0.0073(17) -0.0051(14) -0.0051(14)
C7 0.0298(19) 0.0518(10) 0.035(2) 0.0082(17) -0.0026(13) -0.0061(13)
C8 0.0320(18) 0.0527(9) 0.0347(18) 0.0085(17) -0.0041(14) -0.0053(13)
C9 0.034(2) 0.0519(9) 0.031(2) 0.0070(17) -0.0030(16) -0.0043(13)
C10 0.033(2) 0.0526(9) 0.030(2) 0.0043(16) 0.0024(16) -0.0010(13)
C11 0.0335(19) 0.0523(8) 0.029(2) 0.0039(15) 0.0043(13) -0.0015(12)
C12 0.034(2) 0.0530(10) 0.031(2) 0.0010(16) 0.0034(13) -0.0001(13)
C13 0.039(2) 0.0527(11) 0.030(2) 0.0021(15) 0.0044(12) -0.0020(13)
C14 0.038(2) 0.0562(14) 0.031(2) 0.0015(16) 0.0071(13) -0.0057(14)
C15 0.046(2) 0.0556(13) 0.037(2) 0.0013(18) 0.0083(15) -0.0089(16)
C16 0.048(3) 0.0518(13) 0.049(3) 0.0058(18) 0.0082(17) -0.0064(15)
C17 0.044(2) 0.0520(9) 0.040(2) 0.0070(17) 0.0072(15) -0.0018(15)
C18 0.0360(19) 0.0521(8) 0.030(2) 0.0045(15) 0.0079(12) -0.0016(12)
C19 0.0317(18) 0.0530(9) 0.030(2) 0.0058(15) 0.0073(11) -0.0013(12)
C20 0.040(2) 0.0574(14) 0.031(2) 0.0042(16) 0.0015(13) 0.0025(13)
C21 0.035(2) 0.0568(18) 0.035(2) 0.0038(17) -0.0005(15) 0.0054(17)
C22 0.041(2) 0.0576(15) 0.036(2) 0.0019(19) -0.0008(17) 0.0038(17)
C23 0.031(2) 0.0491(9) 0.040(2) 0.0027(15) 0.0012(12) -0.0009(13)
C24 0.030(2) 0.0496(9) 0.042(2) 0.0042(15) -0.0001(12) 0.0000(14)
C25 0.0273(19) 0.0497(9) 0.0394(19) 0.0066(13) 0.0001(11) -0.0015(13)
C26 0.028(2) 0.0493(9) 0.041(2) 0.0052(15) 0.0028(12) 0.0002(14)
C27 0.027(2) 0.0487(10) 0.040(2) 0.0018(13) 0.0024(11) 0.0053(13)
C28 0.029(2) 0.0491(10) 0.036(2) 0.0012(14) 0.0045(11) 0.0070(14)
C29 0.032(2) 0.0489(10) 0.037(2) 0.0031(15) 0.0043(13) 0.0061(14)
C30 0.0355(19) 0.0512(11) 0.033(2) 0.0009(13) 0.0059(11) 0.0115(11)
C31 0.039(2) 0.0536(19) 0.028(2) 0.0008(16) 0.0051(12) 0.0120(14)
C32 0.0410(19) 0.057(2) 0.028(2) 0.0019(17) 0.0037(13) 0.0123(13)
C33 0.0401(16) 0.0625(15) 0.034(2) -0.0034(17) 0.0020(14) 0.0145(12)
C34 0.0446(17) 0.0650(13) 0.031(2) -0.0041(19) -0.0002(17) 0.0106(13)
C35 0.0436(17) 0.0717(14) 0.039(2) -0.012(2) -0.0009(18) 0.0121(11)
C36 0.045(2) 0.0775(16) 0.060(3) -0.020(3) 0.000(2) 0.0094(14)
C37 0.048(2) 0.091(2) 0.065(4) -0.024(3) -0.009(2) 0.0088(18)
C38 0.046(2) 0.098(3) 0.055(3) -0.013(3) -0.008(2) 0.0140(17)
C39 0.0488(19) 0.087(2) 0.049(3) -0.008(3) -0.011(2) 0.0182(16)
C40 0.0450(15) 0.0737(15) 0.034(2) -0.012(2) -0.0039(17) 0.0174(11)
C41 0.0433(16) 0.0653(14) 0.030(2) -0.0085(17) 0.0010(15) 0.0190(10)
C42 0.0583(18) 0.0645(16) 0.040(3) -0.005(2) -0.009(2) 0.0200(12)
C43 0.059(2) 0.053(2) 0.057(3) 0.005(2) -0.008(3) 0.0215(15)
C44 0.070(3) 0.065(2) 0.074(4) -0.009(3) -0.031(3) 0.020(2)
C45 0.0323(13) 0.046(2) 0.067(3) 0.018(2) -0.0106(12) 0.0003(13)
C46 0.0477(17) 0.060(3) 0.0863(19) 0.002(2) 0.0077(17) -0.0072(16)
C47 0.068(3) 0.066(4) 0.0846(19) 0.0016(18) 0.015(2) -0.025(3)
C48 0.095(4) 0.087(5) 0.086(2) 0.009(3) 0.019(3) 0.013(4)
C49 0.116(4) 0.100(6) 0.085(2) 0.006(3) 0.020(3) 0.012(4)
C50 0.129(6) 0.220(14) 0.121(6) 0.003(8) -0.013(5) -0.021(6)
C51 0.0479(17) 0.057(5) 0.080(3) -0.001(3) 0.018(2) -0.007(2)
C52 0.069(3) 0.089(7) 0.091(3) -0.016(3) 0.004(3) -0.013(4)
C53 0.068(4) 0.110(7) 0.100(4) -0.014(4) 0.002(3) -0.018(4)
C54 0.118(5) 0.128(7) 0.125(5) -0.040(4) -0.020(3) -0.028(5)
C55 0.121(5) 0.178(7) 0.126(4) -0.039(5) -0.022(4) -0.045(5)
C56 0.164(6) 0.226(10) 0.229(14) 0.027(8) -0.070(5) -0.107(8)
C145 0.0323(13) 0.046(2) 0.067(3) 0.018(2) -0.0106(12) 0.0003(13)
C146 0.0477(17) 0.060(3) 0.0863(19) 0.002(2) 0.0077(17) -0.0072(16)
C147 0.068(3) 0.066(4) 0.0846(19) 0.0016(18) 0.015(2) -0.025(3)
C148 0.095(4) 0.087(5) 0.086(2) 0.009(3) 0.019(3) 0.013(4)
C149 0.116(4) 0.100(6) 0.085(2) 0.006(3) 0.020(3) 0.012(4)
C150 0.129(6) 0.220(14) 0.121(6) 0.003(8) -0.013(5) -0.021(6)
C151 0.0479(17) 0.057(5) 0.080(3) -0.001(3) 0.018(2) -0.007(2)
C152 0.069(3) 0.089(7) 0.091(3) -0.016(3) 0.004(3) -0.013(4)
C153 0.068(4) 0.110(7) 0.100(4) -0.014(4) 0.002(3) -0.018(4)
C154 0.118(5) 0.128(7) 0.125(5) -0.040(4) -0.020(3) -0.028(5)
C155 0.121(5) 0.178(7) 0.126(4) -0.039(5) -0.022(4) -0.045(5)
C156 0.164(6) 0.226(10) 0.229(14) 0.027(8) -0.070(5) -0.107(8)
C57 0.036(2) 0.055(2) 0.0419(16) 0.0087(15) -0.0098(14) -0.0051(13)
C58 0.056(3) 0.051(3) 0.0394(13) 0.0102(16) -0.0141(17) 0.001(2)
C59 0.061(3) 0.056(3) 0.0455(16) 0.0100(19) -0.001(2) -0.001(2)
C60 0.072(4) 0.060(3) 0.0458(16) 0.001(2) -0.008(2) -0.009(2)
C61 0.127(7) 0.097(5) 0.065(3) -0.007(3) 0.017(4) 0.022(4)
C62 0.143(8) 0.123(7) 0.067(3) -0.027(4) 0.012(4) 0.004(6)
C63 0.038(2) 0.0491(16) 0.051(2) -0.0005(14) -0.0115(12) 0.0090(15)
C64 0.058(3) 0.063(2) 0.045(2) -0.0015(14) 0.0027(16) 0.0072(16)
C65 0.057(3) 0.064(2) 0.052(3) 0.0028(18) 0.002(2) 0.0082(18)
C66 0.063(3) 0.078(3) 0.059(3) -0.006(3) 0.010(2) -0.002(2)
C67 0.077(4) 0.088(4) 0.078(4) 0.000(4) 0.018(3) -0.010(3)
C68 0.124(6) 0.119(7) 0.181(10) -0.036(7) 0.090(6) -0.038(5)
C69 0.054(3) 0.068(2) 0.046(2) -0.0012(15) -0.0071(18) 0.011(2)
C70 0.049(3) 0.076(3) 0.051(3) -0.0041(18) -0.010(2) 0.001(2)
C71 0.058(3) 0.073(2) 0.060(3) -0.011(2) -0.007(3) 0.010(2)
C72 0.070(4) 0.077(3) 0.085(4) -0.012(2) -0.007(4) -0.001(3)
C73 0.118(7) 0.109(4) 0.137(6) -0.061(5) 0.000(6) -0.017(5)
C74 0.187(12) 0.101(5) 0.236(14) -0.063(5) -0.012(11) -0.027(7)
C75 0.046(3) 0.0505(11) 0.042(2) -0.0020(15) 0.0010(17) 0.0152(14)
C76 0.051(3) 0.054(2) 0.064(3) 0.006(2) 0.004(2) 0.002(2)
C77 0.110(5) 0.061(3) 0.092(4) -0.001(3) 0.006(4) -0.018(3)
C78 0.128(7) 0.072(4) 0.115(4) 0.026(4) 0.008(3) -0.029(4)
C79 0.129(7) 0.102(6) 0.116(4) 0.039(5) 0.017(4) -0.004(5)
C80 0.140(10) 0.36(2) 0.151(7) 0.125(11) 0.007(7) -0.048(12)
C181 0.038(3) 0.053(2) 0.062(2) 0.004(2) -0.0067(16) -0.0080(19)
C182 0.063(4) 0.063(4) 0.065(3) -0.007(4) -0.010(3) 0.003(3)
C183 0.086(5) 0.080(4) 0.090(3) -0.024(3) -0.018(3) -0.007(3)
C184 0.158(7) 0.121(5) 0.117(4) -0.064(4) -0.006(4) -0.002(5)
C185 0.195(10) 0.220(11) 0.084(5) -0.058(4) 0.003(5) -0.040(11)
C81 0.038(3) 0.053(2) 0.062(2) 0.004(2) -0.0067(16) -0.0080(19)
C82 0.063(4) 0.063(4) 0.065(3) -0.007(4) -0.010(3) 0.003(3)
C83 0.086(5) 0.080(4) 0.090(3) -0.024(3) -0.018(3) -0.007(3)
C84 0.158(7) 0.121(5) 0.117(4) -0.064(4) -0.006(4) -0.002(5)
C85 0.195(10) 0.220(11) 0.084(5) -0.058(4) 0.003(5) -0.040(11)
O3 0.114(5) 0.178(6) 0.095(4) 0.015(4) -0.029(4) -0.042(4)
C86 0.095(6) 0.177(5) 0.087(5) -0.002(5) -0.005(5) -0.017(5)
C87 0.058(4) 0.181(5) 0.072(3) -0.002(4) -0.005(3) -0.014(5)
C88 0.086(6) 0.219(8) 0.087(4) -0.027(5) -0.016(4) 0.008(6)
N1 0.0368(18) 0.0513(10) 0.050(2) 0.0065(13) -0.0040(12) -0.0077(12)
N2 0.0348(18) 0.0516(11) 0.041(2) 0.0063(14) -0.0029(11) -0.0064(12)
N3 0.0406(12) 0.0503(9) 0.043(2) 0.0089(13) -0.0114(11) -0.0057(10)
N4 0.047(3) 0.063(3) 0.053(3) -0.0009(19) -0.0145(19) 0.0048(18)
N5 0.059(3) 0.060(2) 0.052(3) 0.009(2) 0.003(2) 0.0095(19)
N6 0.0312(18) 0.0495(9) 0.049(2) 0.0046(14) 0.0012(12) -0.0044(12)
N7 0.0309(17) 0.0491(9) 0.0401(16) 0.0052(10) -0.0021(10) 0.0013(11)
N8 0.065(2) 0.059(3) 0.093(4) 0.018(3) -0.012(3) 0.0141(18)
N9 0.107(5) 0.078(4) 0.142(6) -0.001(4) -0.070(4) 0.030(3)
O1 0.0400(18) 0.052(2) 0.0448(18) 0.0009(15) -0.0061(15) -0.0027(15)
O2 0.043(2) 0.063(2) 0.051(2) -0.0070(17) -0.0081(16) 0.0096(17)
F1 0.0513(18) 0.0618(18) 0.0560(18) -0.0036(14) -0.0019(14) -0.0135(14)
F2 0.067(2) 0.0490(18) 0.079(2) 0.0090(16) -0.0007(17) -0.0077(15)
F3 0.054(2) 0.108(3) 0.107(3) -0.031(2) -0.014(2) -0.002(2)
F4 0.052(2) 0.121(3) 0.098(3) -0.018(2) -0.035(2) 0.019(2)
S1 0.0364(6) 0.0498(7) 0.0435(6) 0.0105(5) -0.0125(5) -0.0077(5)
S2 0.0333(6) 0.0464(6) 0.0445(6) 0.0037(5) -0.0022(5) 0.0022(5)
Se1 0.0325(2) 0.0481(3) 0.0363(2) 0.00556(19) -0.00653(18) -0.00275(19)
Se2 0.0342(3) 0.0513(3) 0.0341(2) -0.00152(19) -0.00112(18) 0.0089(2)

loop_
_atom_type_symbol
_atom_type_description
_atom_type_scat_dispersion_real
_atom_type_scat_dispersion_imag
_atom_type_scat_source
C C 0.0033 0.0016 'International Tables Vol C Tables 4.2.6.8 and 6.1.1.4'
H H 0 0 'International Tables Vol C Tables 4.2.6.8 and 6.1.1.4'
N N 0.0061 0.0033 'International Tables Vol C Tables 4.2.6.8 and 6.1.1.4'
O O 0.0106 0.006 'International Tables Vol C Tables 4.2.6.8 and 6.1.1.4'
F F 0.0171 0.0103 'International Tables Vol C Tables 4.2.6.8 and 6.1.1.4'
S S 0.1246 0.1234 'International Tables Vol C Tables 4.2.6.8 and 6.1.1.4'
Se Se -0.0929 2.2259 'International Tables Vol C Tables 4.2.6.8 and 6.1.1.4'

loop_
_geom_angle_atom_site_label_1
_geom_angle_atom_site_label_2
_geom_angle_atom_site_label_3
_geom_angle
_geom_angle_site_symmetry_1
_geom_angle_site_symmetry_3
_geom_angle_publ_flag
N2 C1 C23 108.4(4) . . ?
N2 C1 C2 130.9(4) . . ?
C23 C1 C2 120.7(4) . . ?
C4 C2 C1 133.0(4) . . ?
C4 C2 C3 106.7(4) . . ?
C1 C2 C3 120.3(4) . . ?
N3 C3 C2 108.5(4) . . ?
N3 C3 C25 132.7(4) . . ?
C2 C3 C25 118.8(4) . . ?
C5 C4 C2 108.0(4) . . ?
C5 C4 S1 114.4(4) . . ?
C2 C4 S1 137.5(4) . . ?
N3 C5 C4 109.9(4) . . ?
N3 C5 C6 137.4(4) . . ?
C4 C5 C6 112.7(4) . . ?
C5 C6 C7 110.8(4) . . ?
C5 C6 Se1 138.8(3) . . ?
C7 C6 Se1 110.3(3) . . ?
C8 C7 C6 117.8(4) . . ?
C8 C7 S1 129.1(3) . . ?
C6 C7 S1 113.1(3) . . ?
C7 C8 C9 113.2(4) . . ?
C7 C8 C57 122.0(4) . . ?
C9 C8 C57 124.7(4) . . ?
C10 C9 C8 120.4(4) . . ?
C10 C9 Se1 127.8(3) . . ?
C8 C9 Se1 111.7(3) . . ?
C9 C10 C11 134.2(4) . . ?
C9 C10 H10 112.9 . . ?
C11 C10 H10 112.9 . . ?
C10 C11 C19 126.2(4) . . ?
C10 C11 C12 126.2(4) . . ?
C19 C11 C12 107.5(4) . . ?
O1 C12 C11 127.2(4) . . ?
O1 C12 C13 125.8(4) . . ?
C11 C12 C13 107.0(4) . . ?
C14 C13 C18 123.0(5) . . ?
C14 C13 C12 127.7(4) . . ?
C18 C13 C12 109.3(4) . . ?
C15 C14 C13 116.3(5) . . ?
C15 C14 H14 121.8 . . ?
C13 C14 H14 121.8 . . ?
F1 C15 C14 120.0(5) . . ?
F1 C15 C16 118.3(5) . . ?
C14 C15 C16 121.7(5) . . ?
F2 C16 C15 118.5(5) . . ?
F2 C16 C17 118.8(5) . . ?
C15 C16 C17 122.7(5) . . ?
C18 C17 C16 117.0(5) . . ?
C18 C17 H17 121.5 . . ?
C16 C17 H17 121.5 . . ?
C17 C18 C13 119.4(4) . . ?
C17 C18 C19 132.1(4) . . ?
C13 C18 C19 108.5(4) . . ?
C20 C19 C11 128.8(4) . . ?
C20 C19 C18 123.6(4) . . ?
C11 C19 C18 107.6(4) . . ?
C19 C20 C22 123.6(5) . . ?
C19 C20 C21 124.5(5) . . ?
C22 C20 C21 111.9(4) . . ?
N4 C21 C20 176.2(5) . . ?
N5 C22 C20 177.9(6) . . ?
N6 C23 C1 109.9(4) . . ?
N6 C23 C24 130.6(4) . . ?
C1 C23 C24 119.5(4) . . ?
C26 C24 C25 107.2(4) . . ?
C26 C24 C23 132.2(5) . . ?
C25 C24 C23 120.5(4) . . ?
N7 C25 C24 109.1(4) . . ?
N7 C25 C3 131.1(4) . . ?
C24 C25 C3 119.7(4) . . ?
C27 C26 C24 107.7(4) . . ?
C27 C26 S2 113.3(3) . . ?
C24 C26 S2 138.9(4) . . ?
C26 C27 N7 109.7(4) . . ?
C26 C27 C28 113.1(4) . . ?
N7 C27 C28 137.1(4) . . ?
C29 C28 C27 111.0(4) . . ?
C29 C28 Se2 111.4(3) . . ?
C27 C28 Se2 137.4(4) . . ?
C28 C29 C30 117.8(4) . . ?
C28 C29 S2 113.6(3) . . ?
C30 C29 S2 128.5(4) . . ?
C31 C30 C29 112.5(4) . . ?
C31 C30 C75 126.8(4) . . ?
C29 C30 C75 120.6(4) . . ?
C30 C31 C32 121.2(5) . . ?
C30 C31 Se2 112.1(3) . . ?
C32 C31 Se2 126.7(4) . . ?
C33 C32 C31 133.9(5) . . ?
C33 C32 H32 113.1 . . ?
C31 C32 H32 113.1 . . ?
C32 C33 C34 127.2(4) . . ?
C32 C33 C41 124.9(5) . . ?
C34 C33 C41 107.4(4) . . ?
O2 C34 C33 127.9(5) . . ?
O2 C34 C35 124.4(5) . . ?
C33 C34 C35 107.7(4) . . ?
C36 C35 C40 123.4(5) . . ?
C36 C35 C34 128.1(5) . . ?
C40 C35 C34 108.5(5) . . ?
C35 C36 C37 115.8(6) . . ?
C35 C36 H36 122.1 . . ?
C37 C36 H36 122.1 . . ?
F3 C37 C38 119.3(5) . . ?
F3 C37 C36 119.7(6) . . ?
C38 C37 C36 121.0(6) . . ?
F4 C38 C39 119.6(6) . . ?
F4 C38 C37 117.2(6) . . ?
C39 C38 C37 123.2(5) . . ?
C38 C39 C40 116.3(6) . . ?
C38 C39 H39 121.8 . . ?
C40 C39 H39 121.8 . . ?
C35 C40 C39 120.2(6) . . ?
C35 C40 C41 109.7(4) . . ?
C39 C40 C41 130.1(5) . . ?
C42 C41 C33 127.5(5) . . ?
C42 C41 C40 126.2(5) . . ?
C33 C41 C40 106.3(5) . . ?
C41 C42 C43 123.3(5) . . ?
C41 C42 C44 123.8(6) . . ?
C43 C42 C44 112.8(5) . . ?
N8 C43 C42 178.6(6) . . ?
N9 C44 C42 179.7(10) . . ?
N3 C45 C46 109.0(6) . . ?
N3 C45 H45A 109.9 . . ?
C46 C45 H45A 109.9 . . ?
N3 C45 H45B 109.9 . . ?
C46 C45 H45B 109.9 . . ?
H45A C45 H45B 108.3 . . ?
C45 C46 C47 113.6(9) . . ?
C45 C46 C51 109.9(7) . . ?
C47 C46 C51 111.0(7) . . ?
C45 C46 H46 107.3 . . ?
C47 C46 H46 107.3 . . ?
C51 C46 H46 107.3 . . ?
C48 C47 C46 117.1(9) . . ?
C48 C47 H47A 108 . . ?
C46 C47 H47A 108 . . ?
C48 C47 H47B 108 . . ?
C46 C47 H47B 108 . . ?
H47A C47 H47B 107.3 . . ?
C47 C48 C49 112.5(9) . . ?
C47 C48 H48A 109.1 . . ?
C49 C48 H48A 109.1 . . ?
C47 C48 H48B 109.1 . . ?
C49 C48 H48B 109.1 . . ?
H48A C48 H48B 107.8 . . ?
C50 C49 C48 120.7(11) . . ?
C50 C49 H49A 107.2 . . ?
C48 C49 H49A 107.2 . . ?
C50 C49 H49B 107.2 . . ?
C48 C49 H49B 107.2 . . ?
H49A C49 H49B 106.8 . . ?
C49 C50 H50A 109.5 . . ?
C49 C50 H50B 109.5 . . ?
H50A C50 H50B 109.5 . . ?
C49 C50 H50C 109.5 . . ?
H50A C50 H50C 109.5 . . ?
H50B C50 H50C 109.5 . . ?
C52 C51 C46 115.1(8) . . ?
C52 C51 H51A 108.5 . . ?
C46 C51 H51A 108.5 . . ?
C52 C51 H51B 108.5 . . ?
C46 C51 H51B 108.5 . . ?
H51A C51 H51B 107.5 . . ?
C51 C52 C53 110.8(9) . . ?
C51 C52 H52A 109.5 . . ?
C53 C52 H52A 109.5 . . ?
C51 C52 H52B 109.5 . . ?
C53 C52 H52B 109.5 . . ?
H52A C52 H52B 108.1 . . ?
C54 C53 C52 114.7(10) . . ?
C54 C53 H53A 108.6 . . ?
C52 C53 H53A 108.6 . . ?
C54 C53 H53B 108.6 . . ?
C52 C53 H53B 108.6 . . ?
H53A C53 H53B 107.6 . . ?
C55 C54 C53 116.6(12) . . ?
C55 C54 H54A 108.1 . . ?
C53 C54 H54A 108.1 . . ?
C55 C54 H54B 108.1 . . ?
C53 C54 H54B 108.1 . . ?
H54A C54 H54B 107.3 . . ?
C56 C55 C54 117.0(14) . . ?
C56 C55 H55A 108 . . ?
C54 C55 H55A 108 . . ?
C56 C55 H55B 108 . . ?
C54 C55 H55B 108 . . ?
H55A C55 H55B 107.3 . . ?
C55 C56 H56A 109.5 . . ?
C55 C56 H56B 109.5 . . ?
H56A C56 H56B 109.5 . . ?
C55 C56 H56C 109.5 . . ?
H56A C56 H56C 109.5 . . ?
H56B C56 H56C 109.5 . . ?
N3 C145 C146 122.1(14) . . ?
N3 C145 H14A 106.8 . . ?
C146 C145 H14A 106.8 . . ?
N3 C145 H14B 106.8 . . ?
C146 C145 H14B 106.8 . . ?
H14A C145 H14B 106.7 . . ?
C145 C146 C147 114.0(17) . . ?
C145 C146 C151 111.2(14) . . ?
C147 C146 C151 112.2(15) . . ?
C145 C146 H146 106.3 . . ?
C147 C146 H146 106.3 . . ?
C151 C146 H146 106.3 . . ?
C148 C147 C146 114.6(17) . . ?
C148 C147 H14C 108.6 . . ?
C146 C147 H14C 108.6 . . ?
C148 C147 H14D 108.6 . . ?
C146 C147 H14D 108.6 . . ?
H14C C147 H14D 107.6 . . ?
C149 C148 C147 117.1(17) . . ?
C149 C148 H14E 108 . . ?
C147 C148 H14E 108 . . ?
C149 C148 H14F 108 . . ?
C147 C148 H14F 108 . . ?
H14E C148 H14F 107.3 . . ?
C148 C149 C150 123(2) . . ?
C148 C149 H14G 106.5 . . ?
C150 C149 H14G 106.5 . . ?
C148 C149 H14H 106.5 . . ?
C150 C149 H14H 106.5 . . ?
H14G C149 H14H 106.5 . . ?
C149 C150 H15A 109.5 . . ?
C149 C150 H15B 109.5 . . ?
H15A C150 H15B 109.5 . . ?
C149 C150 H15C 109.5 . . ?
H15A C150 H15C 109.5 . . ?
H15B C150 H15C 109.5 . . ?
C152 C151 C146 119.0(16) . . ?
C152 C151 H15D 107.6 . . ?
C146 C151 H15D 107.6 . . ?
C152 C151 H15E 107.6 . . ?
C146 C151 H15E 107.6 . . ?
H15D C151 H15E 107 . . ?
C151 C152 C153 116.4(18) . . ?
C151 C152 H15F 108.2 . . ?
C153 C152 H15F 108.2 . . ?
C151 C152 H15G 108.2 . . ?
C153 C152 H15G 108.2 . . ?
H15F C152 H15G 107.3 . . ?
C154 C153 C152 115.5(18) . . ?
C154 C153 H15H 108.4 . . ?
C152 C153 H15H 108.4 . . ?
C154 C153 H15I 108.4 . . ?
C152 C153 H15I 108.4 . . ?
H15H C153 H15I 107.5 . . ?
C155 C154 C153 139(3) . . ?
C155 C154 H15J 102.5 . . ?
C153 C154 H15J 102.5 . . ?
C155 C154 H15K 102.5 . . ?
C153 C154 H15K 102.5 . . ?
H15J C154 H15K 104.9 . . ?
C154 C155 C156 130(3) . . ?
C154 C155 H15L 104.7 . . ?
C156 C155 H15L 104.7 . . ?
C154 C155 H15M 104.7 . . ?
C156 C155 H15M 104.7 . . ?
H15L C155 H15M 105.7 . . ?
C155 C156 H15N 109.5 . . ?
C155 C156 H15O 109.5 . . ?
H15N C156 H15O 109.5 . . ?
C155 C156 H15P 109.5 . . ?
H15N C156 H15P 109.5 . . ?
H15O C156 H15P 109.5 . . ?
C8 C57 C58 114.6(4) . . ?
C8 C57 H57A 108.6 . . ?
C58 C57 H57A 108.6 . . ?
C8 C57 H57B 108.6 . . ?
C58 C57 H57B 108.6 . . ?
H57A C57 H57B 107.6 . . ?
C59 C58 C57 114.6(4) . . ?
C59 C58 H58A 108.6 . . ?
C57 C58 H58A 108.6 . . ?
C59 C58 H58B 108.6 . . ?
C57 C58 H58B 108.6 . . ?
H58A C58 H58B 107.6 . . ?
C58 C59 C60 115.1(4) . . ?
C58 C59 H59A 108.5 . . ?
C60 C59 H59A 108.5 . . ?
C58 C59 H59B 108.5 . . ?
C60 C59 H59B 108.5 . . ?
H59A C59 H59B 107.5 . . ?
C61 C60 C59 113.6(5) . . ?
C61 C60 H60A 108.8 . . ?
C59 C60 H60A 108.8 . . ?
C61 C60 H60B 108.8 . . ?
C59 C60 H60B 108.8 . . ?
H60A C60 H60B 107.7 . . ?
C62 C61 C60 114.9(7) . . ?
C62 C61 H61A 108.5 . . ?
C60 C61 H61A 108.5 . . ?
C62 C61 H61B 108.5 . . ?
C60 C61 H61B 108.5 . . ?
H61A C61 H61B 107.5 . . ?
C61 C62 H62A 109.5 . . ?
C61 C62 H62B 109.5 . . ?
H62A C62 H62B 109.5 . . ?
C61 C62 H62C 109.5 . . ?
H62A C62 H62C 109.5 . . ?
H62B C62 H62C 109.5 . . ?
N7 C63 C64 113.8(4) . . ?
N7 C63 H63A 108.8 . . ?
C64 C63 H63A 108.8 . . ?
N7 C63 H63B 108.8 . . ?
C64 C63 H63B 108.8 . . ?
H63A C63 H63B 107.7 . . ?
C65 C64 C63 113.2(4) . . ?
C65 C64 C69 111.5(4) . . ?
C63 C64 C69 111.0(4) . . ?
C65 C64 H64 106.9 . . ?
C63 C64 H64 106.9 . . ?
C69 C64 H64 106.9 . . ?
C66 C65 C64 119.4(5) . . ?
C66 C65 H65A 107.5 . . ?
C64 C65 H65A 107.5 . . ?
C66 C65 H65B 107.5 . . ?
C64 C65 H65B 107.5 . . ?
H65A C65 H65B 107 . . ?
C65 C66 C67 117.5(6) . . ?
C65 C66 H66A 107.9 . . ?
C67 C66 H66A 107.9 . . ?
C65 C66 H66B 107.9 . . ?
C67 C66 H66B 107.9 . . ?
H66A C66 H66B 107.2 . . ?
C66 C67 C68 116.6(7) . . ?
C66 C67 H67A 108.1 . . ?
C68 C67 H67A 108.1 . . ?
C66 C67 H67B 108.1 . . ?
C68 C67 H67B 108.1 . . ?
H67A C67 H67B 107.3 . . ?
C67 C68 H68A 109.5 . . ?
C67 C68 H68B 109.5 . . ?
H68A C68 H68B 109.5 . . ?
C67 C68 H68C 109.5 . . ?
H68A C68 H68C 109.5 . . ?
H68B C68 H68C 109.5 . . ?
C70 C69 C64 117.2(4) . . ?
C70 C69 H69A 108 . . ?
C64 C69 H69A 108 . . ?
C70 C69 H69B 108 . . ?
C64 C69 H69B 108 . . ?
H69A C69 H69B 107.2 . . ?
C69 C70 C71 112.0(4) . . ?
C69 C70 H70A 109.2 . . ?
C71 C70 H70A 109.2 . . ?
C69 C70 H70B 109.2 . . ?
C71 C70 H70B 109.2 . . ?
H70A C70 H70B 107.9 . . ?
C72 C71 C70 114.4(5) . . ?
C72 C71 H71A 108.7 . . ?
C70 C71 H71A 108.7 . . ?
C72 C71 H71B 108.7 . . ?
C70 C71 H71B 108.7 . . ?
H71A C71 H71B 107.6 . . ?
C73 C72 C71 112.8(6) . . ?
C73 C72 H72A 109 . . ?
C71 C72 H72A 109 . . ?
C73 C72 H72B 109 . . ?
C71 C72 H72B 109 . . ?
H72A C72 H72B 107.8 . . ?
C72 C73 C74 113.5(9) . . ?
C72 C73 H73A 108.9 . . ?
C74 C73 H73A 108.9 . . ?
C72 C73 H73B 108.9 . . ?
C74 C73 H73B 108.9 . . ?
H73A C73 H73B 107.7 . . ?
C73 C74 H74A 109.5 . . ?
C73 C74 H74B 109.5 . . ?
H74A C74 H74B 109.5 . . ?
C73 C74 H74C 109.5 . . ?
H74A C74 H74C 109.5 . . ?
H74B C74 H74C 109.5 . . ?
C30 C75 C76 112.8(4) . . ?
C30 C75 H75A 109 . . ?
C76 C75 H75A 109 . . ?
C30 C75 H75B 109 . . ?
C76 C75 H75B 109 . . ?
H75A C75 H75B 107.8 . . ?
C77 C76 C75 113.1(5) . . ?
C77 C76 H76A 109 . . ?
C75 C76 H76A 109 . . ?
C77 C76 H76B 109 . . ?
C75 C76 H76B 109 . . ?
H76A C76 H76B 107.8 . . ?
C78 C77 C76 113.2(7) . . ?
C78 C77 H77A 108.9 . . ?
C76 C77 H77A 108.9 . . ?
C78 C77 H77B 108.9 . . ?
C76 C77 H77B 108.9 . . ?
H77A C77 H77B 107.8 . . ?
C79 C78 C77 113.9(8) . . ?
C79 C78 H78A 108.8 . . ?
C77 C78 H78A 108.8 . . ?
C79 C78 H78B 108.8 . . ?
C77 C78 H78B 108.8 . . ?
H78A C78 H78B 107.7 . . ?
C78 C79 C80 114.9(9) . . ?
C78 C79 H79A 108.5 . . ?
C80 C79 H79A 108.5 . . ?
C78 C79 H79B 108.5 . . ?
C80 C79 H79B 108.5 . . ?
H79A C79 H79B 107.5 . . ?
C79 C80 H80A 109.5 . . ?
C79 C80 H80B 109.5 . . ?
H80A C80 H80B 109.5 . . ?
C79 C80 H80C 109.5 . . ?
H80A C80 H80C 109.5 . . ?
H80B C80 H80C 109.5 . . ?
C182 C181 N1 115(2) . . ?
C182 C181 H81A 108.5 . . ?
N1 C181 H81A 108.5 . . ?
C182 C181 H81B 108.5 . . ?
N1 C181 H81B 108.5 . . ?
H81A C181 H81B 107.5 . . ?
C181 C182 C183 112.5(7) . . ?
C181 C182 H82A 109.1 . . ?
C183 C182 H82A 109.1 . . ?
C181 C182 H82B 109.1 . . ?
C183 C182 H82B 109.1 . . ?
H82A C182 H82B 107.8 . . ?
C184 C183 C182 114.2(8) . . ?
C184 C183 H83A 108.7 . . ?
C182 C183 H83A 108.7 . . ?
C184 C183 H83B 108.7 . . ?
C182 C183 H83B 108.7 . . ?
H83A C183 H83B 107.6 . . ?
C185 C184 C183 111.7(9) . . ?
C185 C184 H84A 109.3 . . ?
C183 C184 H84A 109.3 . . ?
C185 C184 H84B 109.3 . . ?
C183 C184 H84B 109.3 . . ?
H84A C184 H84B 107.9 . . ?
C184 C185 H85A 109.5 . . ?
C184 C185 H85B 109.5 . . ?
H85A C185 H85B 109.5 . . ?
C184 C185 H85C 109.5 . . ?
H85A C185 H85C 109.5 . . ?
H85B C185 H85C 109.5 . . ?
N1 C81 C82 111.6(9) . . ?
N1 C81 H18A 109.3 . . ?
C82 C81 H18A 109.3 . . ?
N1 C81 H18B 109.3 . . ?
C82 C81 H18B 109.3 . . ?
H18A C81 H18B 108 . . ?
C81 C82 C83 112.3(6) . . ?
C81 C82 H18C 109.1 . . ?
C83 C82 H18C 109.1 . . ?
C81 C82 H18D 109.1 . . ?
C83 C82 H18D 109.1 . . ?
H18C C82 H18D 107.9 . . ?
C84 C83 C82 114.0(7) . . ?
C84 C83 H18E 108.7 . . ?
C82 C83 H18E 108.7 . . ?
C84 C83 H18F 108.7 . . ?
C82 C83 H18F 108.7 . . ?
H18E C83 H18F 107.6 . . ?
C85 C84 C83 111.7(8) . . ?
C85 C84 H18G 109.3 . . ?
C83 C84 H18G 109.3 . . ?
C85 C84 H18H 109.3 . . ?
C83 C84 H18H 109.3 . . ?
H18G C84 H18H 107.9 . . ?
C84 C85 H18I 109.5 . . ?
C84 C85 H18J 109.5 . . ?
H18I C85 H18J 109.5 . . ?
C84 C85 H18K 109.5 . . ?
H18I C85 H18K 109.5 . . ?
H18J C85 H18K 109.5 . . ?
C87 C86 H86A 109.5 . . ?
C87 C86 H86B 109.5 . . ?
H86A C86 H86B 109.5 . . ?
C87 C86 H86C 109.5 . . ?
H86A C86 H86C 109.5 . . ?
H86B C86 H86C 109.5 . . ?
O3 C87 C88 123.6(11) . . ?
O3 C87 C86 122.5(9) . . ?
C88 C87 C86 113.8(9) . . ?
C87 C88 H88A 109.5 . . ?
C87 C88 H88B 109.5 . . ?
H88A C88 H88B 109.5 . . ?
C87 C88 H88C 109.5 . . ?
H88A C88 H88C 109.5 . . ?
H88B C88 H88C 109.5 . . ?
N2 N1 N6 117.7(4) . . ?
N2 N1 C81 119.4(7) . . ?
N6 N1 C81 122.8(7) . . ?
N2 N1 C181 126.6(16) . . ?
N6 N1 C181 115.7(16) . . ?
N1 N2 C1 102.8(4) . . ?
C5 N3 C3 106.9(4) . . ?
C5 N3 C145 127.0(11) . . ?
C3 N3 C145 122.0(11) . . ?
C5 N3 C45 117.0(5) . . ?
C3 N3 C45 131.0(5) . . ?
N1 N6 C23 101.2(4) . . ?
C27 N7 C25 106.2(4) . . ?
C27 N7 C63 119.4(4) . . ?
C25 N7 C63 127.8(4) . . ?
C4 S1 C7 89.0(2) . . ?
C26 S2 C29 89.0(2) . . ?
C6 Se1 C9 87.0(2) . . ?
C28 Se2 C31 86.2(2) . . ?

loop_
_geom_bond_atom_site_label_1
_geom_bond_atom_site_label_2
_geom_bond_distance
_geom_bond_site_symmetry_2
_geom_bond_publ_flag
C1 N2 1.339(6) . ?
C1 C23 1.391(6) . ?
C1 C2 1.415(7) . ?
C2 C4 1.401(7) . ?
C2 C3 1.424(6) . ?
C3 N3 1.402(6) . ?
C3 C25 1.436(6) . ?
C4 C5 1.388(6) . ?
C4 S1 1.723(5) . ?
C5 N3 1.387(6) . ?
C5 C6 1.396(7) . ?
C6 C7 1.420(6) . ?
C6 Se1 1.865(5) . ?
C7 C8 1.381(7) . ?
C7 S1 1.753(5) . ?
C8 C9 1.412(7) . ?
C8 C57 1.510(6) . ?
C9 C10 1.391(7) . ?
C9 Se1 1.907(4) . ?
C10 C11 1.395(7) . ?
C10 H10 0.95 . ?
C11 C19 1.453(7) . ?
C11 C12 1.472(6) . ?
C12 O1 1.231(6) . ?
C12 C13 1.479(7) . ?
C13 C14 1.387(6) . ?
C13 C18 1.398(6) . ?
C14 C15 1.358(7) . ?
C14 H14 0.95 . ?
C15 F1 1.346(6) . ?
C15 C16 1.371(7) . ?
C16 F2 1.343(6) . ?
C16 C17 1.382(7) . ?
C17 C18 1.382(7) . ?
C17 H17 0.95 . ?
C18 C19 1.487(7) . ?
C19 C20 1.374(6) . ?
C20 C22 1.427(7) . ?
C20 C21 1.441(7) . ?
C21 N4 1.147(6) . ?
C22 N5 1.138(6) . ?
C23 N6 1.343(6) . ?
C23 C24 1.437(6) . ?
C24 C26 1.398(6) . ?
C24 C25 1.399(7) . ?
C25 N7 1.398(5) . ?
C26 C27 1.382(6) . ?
C26 S2 1.729(5) . ?
C27 N7 1.394(6) . ?
C27 C28 1.407(6) . ?
C28 C29 1.382(7) . ?
C28 Se2 1.866(4) . ?
C29 C30 1.406(6) . ?
C29 S2 1.759(5) . ?
C30 C31 1.392(7) . ?
C30 C75 1.496(7) . ?
C31 C32 1.405(6) . ?
C31 Se2 1.917(5) . ?
C32 C33 1.370(7) . ?
C32 H32 0.95 . ?
C33 C34 1.455(7) . ?
C33 C41 1.478(7) . ?
C34 O2 1.229(6) . ?
C34 C35 1.486(7) . ?
C35 C36 1.373(8) . ?
C35 C40 1.389(8) . ?
C36 C37 1.393(8) . ?
C36 H36 0.95 . ?
C37 F3 1.344(7) . ?
C37 C38 1.380(10) . ?
C38 F4 1.347(6) . ?
C38 C39 1.370(9) . ?
C39 C40 1.397(7) . ?
C39 H39 0.95 . ?
C40 C41 1.487(8) . ?
C41 C42 1.334(8) . ?
C42 C43 1.431(9) . ?
C42 C44 1.437(7) . ?
C43 N8 1.135(7) . ?
C44 N9 1.129(7) . ?
C45 N3 1.481(5) . ?
C45 C46 1.523(10) . ?
C45 H45A 0.99 . ?
C45 H45B 0.99 . ?
C46 C47 1.533(10) . ?
C46 C51 1.546(9) . ?
C46 H46 1 . ?
C47 C48 1.477(13) . ?
C47 H47A 0.99 . ?
C47 H47B 0.99 . ?
C48 C49 1.488(12) . ?
C48 H48A 0.99 . ?
C48 H48B 0.99 . ?
C49 C50 1.453(14) . ?
C49 H49A 0.99 . ?
C49 H49B 0.99 . ?
C50 H50A 0.98 . ?
C50 H50B 0.98 . ?
C50 H50C 0.98 . ?
C51 C52 1.499(11) . ?
C51 H51A 0.99 . ?
C51 H51B 0.99 . ?
C52 C53 1.538(11) . ?
C52 H52A 0.99 . ?
C52 H52B 0.99 . ?
C53 C54 1.501(13) . ?
C53 H53A 0.99 . ?
C53 H53B 0.99 . ?
C54 C55 1.477(14) . ?
C54 H54A 0.99 . ?
C54 H54B 0.99 . ?
C55 C56 1.459(17) . ?
C55 H55A 0.99 . ?
C55 H55B 0.99 . ?
C56 H56A 0.98 . ?
C56 H56B 0.98 . ?
C56 H56C 0.98 . ?
C145 N3 1.479(6) . ?
C145 C146 1.513(15) . ?
C145 H14A 0.99 . ?
C145 H14B 0.99 . ?
C146 C147 1.520(15) . ?
C146 C151 1.536(15) . ?
C146 H146 1 . ?
C147 C148 1.496(17) . ?
C147 H14C 0.99 . ?
C147 H14D 0.99 . ?
C148 C149 1.487(16) . ?
C148 H14E 0.99 . ?
C148 H14F 0.99 . ?
C149 C150 1.488(19) . ?
C149 H14G 0.99 . ?
C149 H14H 0.99 . ?
C150 H15A 0.98 . ?
C150 H15B 0.98 . ?
C150 H15C 0.98 . ?
C151 C152 1.481(15) . ?
C151 H15D 0.99 . ?
C151 H15E 0.99 . ?
C152 C153 1.546(16) . ?
C152 H15F 0.99 . ?
C152 H15G 0.99 . ?
C153 C154 1.485(17) . ?
C153 H15H 0.99 . ?
C153 H15I 0.99 . ?
C154 C155 1.428(17) . ?
C154 H15J 0.99 . ?
C154 H15K 0.99 . ?
C155 C156 1.47(2) . ?
C155 H15L 0.99 . ?
C155 H15M 0.99 . ?
C156 H15N 0.98 . ?
C156 H15O 0.98 . ?
C156 H15P 0.98 . ?
C57 C58 1.519(7) . ?
C57 H57A 0.99 . ?
C57 H57B 0.99 . ?
C58 C59 1.517(8) . ?
C58 H58A 0.99 . ?
C58 H58B 0.99 . ?
C59 C60 1.522(7) . ?
C59 H59A 0.99 . ?
C59 H59B 0.99 . ?
C60 C61 1.507(9) . ?
C60 H60A 0.99 . ?
C60 H60B 0.99 . ?
C61 C62 1.468(10) . ?
C61 H61A 0.99 . ?
C61 H61B 0.99 . ?
C62 H62A 0.98 . ?
C62 H62B 0.98 . ?
C62 H62C 0.98 . ?
C63 N7 1.478(5) . ?
C63 C64 1.526(7) . ?
C63 H63A 0.99 . ?
C63 H63B 0.99 . ?
C64 C65 1.514(7) . ?
C64 C69 1.542(7) . ?
C64 H64 1 . ?
C65 C66 1.484(8) . ?
C65 H65A 0.99 . ?
C65 H65B 0.99 . ?
C66 C67 1.484(8) . ?
C66 H66A 0.99 . ?
C66 H66B 0.99 . ?
C67 C68 1.501(10) . ?
C67 H67A 0.99 . ?
C67 H67B 0.99 . ?
C68 H68A 0.98 . ?
C68 H68B 0.98 . ?
C68 H68C 0.98 . ?
C69 C70 1.484(6) . ?
C69 H69A 0.99 . ?
C69 H69B 0.99 . ?
C70 C71 1.518(6) . ?
C70 H70A 0.99 . ?
C70 H70B 0.99 . ?
C71 C72 1.497(7) . ?
C71 H71A 0.99 . ?
C71 H71B 0.99 . ?
C72 C73 1.439(8) . ?
C72 H72A 0.99 . ?
C72 H72B 0.99 . ?
C73 C74 1.480(13) . ?
C73 H73A 0.99 . ?
C73 H73B 0.99 . ?
C74 H74A 0.98 . ?
C74 H74B 0.98 . ?
C74 H74C 0.98 . ?
C75 C76 1.520(7) . ?
C75 H75A 0.99 . ?
C75 H75B 0.99 . ?
C76 C77 1.519(9) . ?
C76 H76A 0.99 . ?
C76 H76B 0.99 . ?
C77 C78 1.517(11) . ?
C77 H77A 0.99 . ?
C77 H77B 0.99 . ?
C78 C79 1.471(12) . ?
C78 H78A 0.99 . ?
C78 H78B 0.99 . ?
C79 C80 1.542(14) . ?
C79 H79A 0.99 . ?
C79 H79B 0.99 . ?
C80 H80A 0.98 . ?
C80 H80B 0.98 . ?
C80 H80C 0.98 . ?
C181 C182 1.481(7) . ?
C181 N1 1.49(3) . ?
C181 H81A 0.99 . ?
C181 H81B 0.99 . ?
C182 C183 1.519(7) . ?
C182 H82A 0.99 . ?
C182 H82B 0.99 . ?
C183 C184 1.503(8) . ?
C183 H83A 0.99 . ?
C183 H83B 0.99 . ?
C184 C185 1.439(10) . ?
C184 H84A 0.99 . ?
C184 H84B 0.99 . ?
C185 H85A 0.98 . ?
C185 H85B 0.98 . ?
C185 H85C 0.98 . ?
C81 N1 1.468(12) . ?
C81 C82 1.482(7) . ?
C81 H18A 0.99 . ?
C81 H18B 0.99 . ?
C82 C83 1.520(7) . ?
C82 H18C 0.99 . ?
C82 H18D 0.99 . ?
C83 C84 1.501(8) . ?
C83 H18E 0.99 . ?
C83 H18F 0.99 . ?
C84 C85 1.437(9) . ?
C84 H18G 0.99 . ?
C84 H18H 0.99 . ?
C85 H18I 0.98 . ?
C85 H18J 0.98 . ?
C85 H18K 0.98 . ?
O3 C87 1.206(10) . ?
C86 C87 1.579(14) . ?
C86 H86A 0.98 . ?
C86 H86B 0.98 . ?
C86 H86C 0.98 . ?
C87 C88 1.464(12) . ?
C88 H88A 0.98 . ?
C88 H88B 0.98 . ?
C88 H88C 0.98 . ?
N1 N2 1.317(6) . ?
N1 N6 1.336(5) . ?
